data_2015058
loop_
_publ_author_name
'Portilla, Jaime'
'Quiroga, Jairo'
'Cobo, Justo'
'Low, John N.'
'Glidewell, Christopher'

_publ_section_title
;
 Effect of substitution on the dimensionality of supramolecular
 aggregation in dihydrobenzopyrazoloquinolines
;
_journal_coeditor_code SK1854
_journal_issue 8
_journal_name_full 'Acta Crystallographica Section C'
_journal_page_first o483
_journal_page_last o489
_journal_paper_doi 10.1107/S0108270105020093
_journal_volume 61
_journal_year 2005
_chemical_formula_iupac 'C21 H17 N3'
_chemical_formula_moiety 'C21 H17 N3'
_chemical_formula_sum 'C21 H17 N3'
_chemical_formula_weight 311.38
_chemical_name_systematic
;
8-methyl-10-phenyl-6,10-dihydro-5H-benzo[h]pyrazolo[3,4-b]quinoline
;
_space_group_IT_number 2
_symmetry_cell_setting triclinic
_symmetry_space_group_name_Hall '-P 1'
_symmetry_space_group_name_H-M 'P -1'
_atom_sites_solution_hydrogens geom
_atom_sites_solution_primary direct
_atom_sites_solution_secondary difmap
_cell_angle_alpha 87.501(2)
_cell_angle_beta 73.171(3)
_cell_angle_gamma 74.828(2)
_cell_formula_units_Z 2
_cell_length_a 7.0870(2)
_cell_length_b 10.1321(4)
_cell_length_c 11.7977(5)
_cell_measurement_reflns_used 3576
_cell_measurement_temperature 120(2)
_cell_measurement_theta_max 27.58
_cell_measurement_theta_min 3.11
_cell_volume 782.13(5)
_computing_cell_refinement 'DENZO (Otwinowski & Minor, 1997) and COLLECT'
_computing_data_collection 'COLLECT (Hooft, 1999)'
_computing_data_reduction 'DENZO and COLLECT'
_computing_molecular_graphics 'PLATON (Spek, 2003)'
_computing_publication_material 'SHELXL97 and PRPKAPPA (Ferguson, 1999)'
_computing_structure_refinement 'OSCAIL  and SHELXL97 (Sheldrick, 1997)'
_computing_structure_solution 'OSCAIL (McArdle, 2003) and SHELXS97 (Sheldrick, 1997)'
_diffrn_ambient_temperature 120(2)
_diffrn_detector_area_resol_mean 9.091
_diffrn_measured_fraction_theta_full 0.988
_diffrn_measured_fraction_theta_max 0.988
_diffrn_measurement_device_type 'Bruker Nonius KappaCCD area-detector'
_diffrn_measurement_method '\f and \w'
_diffrn_radiation_monochromator graphite
_diffrn_radiation_source 'Bruker Nonius FR91 rotating anode'
_diffrn_radiation_type 'Mo K\a'
_diffrn_radiation_wavelength 0.71073
_diffrn_reflns_av_R_equivalents 0.0386
_diffrn_reflns_av_sigmaI/netI 0.0377
_diffrn_reflns_limit_h_max 9
_diffrn_reflns_limit_h_min -8
_diffrn_reflns_limit_k_max 13
_diffrn_reflns_limit_k_min -12
_diffrn_reflns_limit_l_max 15
_diffrn_reflns_limit_l_min -15
_diffrn_reflns_number 15116
_diffrn_reflns_theta_full 27.58
_diffrn_reflns_theta_max 27.58
_diffrn_reflns_theta_min 3.11
_diffrn_standards_decay_% 0
_exptl_absorpt_coefficient_mu 0.080
_exptl_absorpt_correction_T_max 0.992
_exptl_absorpt_correction_T_min 0.954
_exptl_absorpt_correction_type multi-scan
_exptl_absorpt_process_details '(SADABS; Sheldrick, 2003)'
_exptl_crystal_colour yellow
_exptl_crystal_density_diffrn 1.322
_exptl_crystal_density_method 'not measured'
_exptl_crystal_description rod
_exptl_crystal_F_000 328
_exptl_crystal_size_max 0.50
_exptl_crystal_size_mid 0.10
_exptl_crystal_size_min 0.10
_refine_diff_density_max 0.225
_refine_diff_density_min -0.275
_refine_ls_extinction_method none
_refine_ls_goodness_of_fit_ref 1.043
_refine_ls_hydrogen_treatment constr
_refine_ls_matrix_type full
_refine_ls_number_parameters 218
_refine_ls_number_reflns 3576
_refine_ls_number_restraints 0
_refine_ls_restrained_S_all 1.043
_refine_ls_R_factor_all 0.0600
_refine_ls_R_factor_gt 0.0433
_refine_ls_shift/su_max 0.000
_refine_ls_shift/su_mean 0.000
_refine_ls_structure_factor_coef Fsqd
_refine_ls_weighting_details 'w = 1/[\s^2^(Fo^2^)+(0.0601P)^2^+0.1501P] where P=(Fo^2^+2Fc^2^)/3'
_refine_ls_weighting_scheme calc
_refine_ls_wR_factor_gt 0.1045
_refine_ls_wR_factor_ref 0.1135
_reflns_number_gt 2810
_reflns_number_total 3576
_reflns_threshold_expression I>2\s(I)
_cod_data_source_file sk1854.cif
_cod_data_source_block I
_cod_database_code 2015058
_cod_database_fobs_code 2015058

loop_
_symmetry_equiv_pos_as_xyz
'x, y, z'
'-x, -y, -z'

loop_
_atom_site_label
_atom_site_fract_x
_atom_site_fract_y
_atom_site_fract_z
_atom_site_U_iso_or_equiv
_atom_site_adp_type
_atom_site_calc_flag
_atom_site_refinement_flags
_atom_site_occupancy
_atom_site_disorder_assembly
_atom_site_disorder_group
_atom_site_type_symbol
N9 0.83108(15) 0.57987(10) 0.28704(9) 0.0217(2) Uani d . 1 . . N
N10 0.83152(15) 0.44571(10) 0.31468(9) 0.0200(2) Uani d . 1 . . N
N11 0.76537(15) 0.31767(10) 0.49337(9) 0.0197(2) Uani d . 1 . . N
C1 0.77407(18) 0.07787(13) 0.62078(11) 0.0231(3) Uani d . 1 . . C
C2 0.7677(2) -0.04040(14) 0.68381(12) 0.0272(3) Uani d . 1 . . C
C3 0.6828(2) -0.03104(14) 0.80610(12) 0.0295(3) Uani d . 1 . . C
C4 0.6037(2) 0.09613(14) 0.86384(12) 0.0280(3) Uani d . 1 . . C
C4a 0.61181(19) 0.21609(14) 0.80260(11) 0.0234(3) Uani d . 1 . . C
C5 0.5240(2) 0.35489(14) 0.86468(11) 0.0260(3) Uani d . 1 . . C
C6 0.6455(2) 0.45575(14) 0.80616(11) 0.0252(3) Uani d . 1 . . C
C6a 0.68421(18) 0.45661(13) 0.67356(11) 0.0210(3) Uani d . 1 . . C
C7 0.70232(18) 0.57262(13) 0.60931(11) 0.0213(3) Uani d . 1 . . C
C7a 0.75017(17) 0.56198(12) 0.48612(11) 0.0202(3) Uani d . 1 . . C
C8 0.78261(18) 0.64947(13) 0.38828(11) 0.0210(3) Uani d . 1 . . C
C10a 0.78021(17) 0.43267(13) 0.43543(11) 0.0190(3) Uani d . 1 . . C
C11a 0.71542(17) 0.33172(13) 0.61172(11) 0.0194(3) Uani d . 1 . . C
C11b 0.69941(17) 0.20645(13) 0.67939(11) 0.0206(3) Uani d . 1 . . C
C81 0.7624(2) 0.79962(13) 0.38979(13) 0.0275(3) Uani d . 1 . . C
C101 0.86390(18) 0.34987(12) 0.22219(11) 0.0198(3) Uani d . 1 . . C
C102 0.78040(18) 0.23804(13) 0.24400(11) 0.0229(3) Uani d . 1 . . C
C103 0.8042(2) 0.15150(13) 0.15000(12) 0.0264(3) Uani d . 1 . . C
C104 0.9089(2) 0.17522(14) 0.03539(12) 0.0271(3) Uani d . 1 . . C
C105 0.9963(2) 0.28495(13) 0.01468(12) 0.0260(3) Uani d . 1 . . C
C106 0.97496(19) 0.37182(13) 0.10797(11) 0.0232(3) Uani d . 1 . . C
H1 0.8296 0.0716 0.5370 0.028 Uiso calc R 1 . . H
H2 0.8210 -0.1274 0.6436 0.033 Uiso calc R 1 . . H
H3 0.6791 -0.1117 0.8499 0.035 Uiso calc R 1 . . H
H4 0.5425 0.1017 0.9472 0.034 Uiso calc R 1 . . H
H5E 0.5243 0.3461 0.9485 0.031 Uiso calc R 1 . . H
H5A 0.3806 0.3905 0.8633 0.031 Uiso calc R 1 . . H
H6E 0.5700 0.5488 0.8400 0.030 Uiso calc R 1 . . H
H6A 0.7780 0.4318 0.8244 0.030 Uiso calc R 1 . . H
H7 0.6826 0.6574 0.6482 0.026 Uiso calc R 1 . . H
H81A 0.7887 0.8315 0.3085 0.041 Uiso calc R 1 . . H
H81B 0.8614 0.8186 0.4258 0.041 Uiso calc R 1 . . H
H81C 0.6239 0.8474 0.4361 0.041 Uiso calc R 1 . . H
H103 0.7479 0.0749 0.1644 0.032 Uiso calc R 1 . . H
H102 0.7080 0.2212 0.3223 0.027 Uiso calc R 1 . . H
H104 0.9208 0.1168 -0.0286 0.033 Uiso calc R 1 . . H
H105 1.0708 0.3006 -0.0634 0.031 Uiso calc R 1 . . H
H106 1.0362 0.4462 0.0938 0.028 Uiso calc R 1 . . H

loop_
_atom_site_aniso_label
_atom_site_aniso_U_11
_atom_site_aniso_U_22
_atom_site_aniso_U_33
_atom_site_aniso_U_12
_atom_site_aniso_U_13
_atom_site_aniso_U_23
N9 0.0234(5) 0.0204(6) 0.0224(6) -0.0077(4) -0.0070(4) 0.0028(4)
N10 0.0236(5) 0.0187(5) 0.0174(5) -0.0069(4) -0.0046(4) 0.0022(4)
N11 0.0193(5) 0.0223(5) 0.0167(5) -0.0051(4) -0.0043(4) 0.0016(4)
C1 0.0216(6) 0.0269(7) 0.0199(6) -0.0071(5) -0.0042(5) 0.0022(5)
C2 0.0278(7) 0.0250(7) 0.0285(7) -0.0072(5) -0.0077(5) 0.0026(6)
C3 0.0315(7) 0.0307(8) 0.0270(7) -0.0109(6) -0.0082(6) 0.0098(6)
C4 0.0290(7) 0.0364(8) 0.0190(7) -0.0116(6) -0.0058(5) 0.0059(6)
C4a 0.0197(6) 0.0309(7) 0.0202(7) -0.0077(5) -0.0059(5) 0.0017(5)
C5 0.0262(7) 0.0320(7) 0.0191(7) -0.0072(5) -0.0058(5) 0.0008(5)
C6 0.0264(7) 0.0295(7) 0.0196(7) -0.0079(5) -0.0052(5) -0.0028(5)
C6a 0.0165(6) 0.0264(7) 0.0190(6) -0.0056(5) -0.0032(5) -0.0019(5)
C7 0.0176(6) 0.0231(6) 0.0224(7) -0.0052(5) -0.0038(5) -0.0036(5)
C7a 0.0150(6) 0.0221(6) 0.0227(7) -0.0045(5) -0.0043(5) -0.0008(5)
C8 0.0175(6) 0.0227(6) 0.0234(7) -0.0061(5) -0.0061(5) 0.0002(5)
C10a 0.0146(6) 0.0237(6) 0.0179(6) -0.0046(5) -0.0036(5) 0.0005(5)
C11a 0.0147(6) 0.0251(7) 0.0176(6) -0.0043(5) -0.0041(5) 0.0009(5)
C11b 0.0162(6) 0.0272(7) 0.0190(6) -0.0068(5) -0.0055(5) 0.0030(5)
C81 0.0302(7) 0.0234(7) 0.0305(8) -0.0086(5) -0.0099(6) 0.0014(6)
C101 0.0201(6) 0.0209(6) 0.0181(6) -0.0034(5) -0.0067(5) 0.0001(5)
C102 0.0221(6) 0.0247(7) 0.0208(7) -0.0065(5) -0.0043(5) 0.0018(5)
C103 0.0299(7) 0.0233(7) 0.0282(7) -0.0091(5) -0.0097(6) 0.0008(5)
C104 0.0335(7) 0.0253(7) 0.0236(7) -0.0054(6) -0.0112(6) -0.0028(5)
C105 0.0316(7) 0.0262(7) 0.0185(7) -0.0060(5) -0.0060(5) 0.0020(5)
C106 0.0271(7) 0.0235(7) 0.0196(7) -0.0080(5) -0.0068(5) 0.0028(5)

loop_
_atom_type_symbol
_atom_type_description
_atom_type_scat_dispersion_real
_atom_type_scat_dispersion_imag
_atom_type_scat_source
C C 0.0033 0.0016 'International Tables Vol C Tables 4.2.6.8 and 6.1.1.4'
H H 0.0000 0.0000 'International Tables Vol C Tables 4.2.6.8 and 6.1.1.4'
N N 0.0061 0.0033 'International Tables Vol C Tables 4.2.6.8 and 6.1.1.4'

loop_
_geom_angle_atom_site_label_1
_geom_angle_atom_site_label_2
_geom_angle_atom_site_label_3
_geom_angle
_geom_angle_publ_flag
C2 C1 C11b 120.64(12) no
C2 C1 H1 119.7 no
C11b C1 H1 119.7 no
C1 C2 C3 119.65(12) no
C1 C2 H2 120.2 no
C3 C2 H2 120.2 no
C4 C3 C2 119.81(12) no
C4 C3 H3 120.1 no
C2 C3 H3 120.1 no
C3 C4 C4a 121.50(12) no
C3 C4 H4 119.2 no
C4a C4 H4 119.2 no
C4 C4a C11b 118.62(12) no
C4 C4a C5 121.78(11) no
C11b C4a C5 119.58(11) no
C4a C5 C6 111.57(11) no
C4a C5 H5E 109.3 no
C6 C5 H5E 109.3 no
C4a C5 H5A 109.3 no
C6 C5 H5A 109.3 no
H5E C5 H5A 108.0 no
C6a C6 C5 112.69(10) no
C6a C6 H6E 109.1 no
C5 C6 H6E 109.1 no
C6a C6 H6A 109.1 no
C5 C6 H6A 109.1 no
H6E C6 H6A 107.8 no
C7 C6a C11a 118.89(11) no
C7 C6a C6 122.34(11) no
C11a C6a C6 118.66(11) no
C6a C7 C7a 118.42(11) no
C6a C7 H7 120.8 no
C7a C7 H7 120.8 no
C7 C7a C10a 117.29(11) no
C7 C7a C8 137.65(12) no
C10a C7a C8 105.05(11) no
N9 C8 C7a 110.62(11) no
N9 C8 C81 120.75(11) no
C7a C8 C81 128.60(12) no
C8 C81 H81A 109.5 no
C8 C81 H81B 109.5 no
H81A C81 H81B 109.5 no
C8 C81 H81C 109.5 no
H81A C81 H81C 109.5 no
H81B C81 H81C 109.5 no
C8 N9 N10 107.14(10) no
C10a N10 N9 110.09(10) no
C10a N10 C101 130.59(10) no
N9 N10 C101 119.05(10) no
C106 C101 C102 120.18(11) no
C106 C101 N10 118.95(11) no
C102 C101 N10 120.83(11) no
C104 C103 C102 120.99(12) no
C104 C103 H103 119.5 no
C102 C103 H103 119.5 no
C103 C102 C101 119.17(12) no
C103 C102 H102 120.4 no
C101 C102 H102 120.4 no
C103 C104 C105 119.54(12) no
C103 C104 H104 120.2 no
C105 C104 H104 120.2 no
C106 C105 C104 120.10(12) no
C106 C105 H105 120.0 no
C104 C105 H105 120.0 no
C105 C106 C101 119.97(12) no
C105 C106 H106 120.0 no
C101 C106 H106 120.0 no
N11 C10a N10 126.33(11) no
N11 C10a C7a 126.58(11) no
N10 C10a C7a 107.08(11) no
C10a N11 C11a 114.72(10) no
N11 C11a C6a 124.08(11) no
N11 C11a C11b 116.51(11) no
C6a C11a C11b 119.38(11) no
C1 C11b C4a 119.74(11) no
C1 C11b C11a 120.15(11) no
C4a C11b C11a 120.10(11) no

loop_
_geom_bond_atom_site_label_1
_geom_bond_atom_site_label_2
_geom_bond_site_symmetry_2
_geom_bond_distance
_geom_bond_publ_flag
C1 C2 . 1.3864(18) no
C1 C11b . 1.4004(18) no
C1 H1 . 0.95 no
C2 C3 . 1.3900(19) no
C2 H2 . 0.95 no
C3 C4 . 1.384(2) no
C3 H3 . 0.95 no
C4 C4a . 1.3923(18) no
C4 H4 . 0.95 no
C4a C11b . 1.4022(17) no
C4a C5 . 1.5064(19) no
C5 C6 . 1.5224(18) no
C5 H5E . 0.99 no
C5 H5A . 0.99 no
C6 C6a . 1.5080(17) no
C6 H6E . 0.99 no
C6 H6A . 0.99 no
C6a C7 . 1.3848(17) no
C6a C11a . 1.4223(18) no
C7 C7a . 1.3957(17) no
C7 H7 . 0.95 no
C7a C10a . 1.4028(17) no
C7a C8 . 1.4266(17) no
C8 N9 . 1.3233(17) no
C8 C81 . 1.4907(18) no
C81 H81A . 0.98 no
C81 H81B . 0.98 no
C81 H81C . 0.98 no
N9 N10 . 1.3834(14) no
N10 C10a . 1.3741(16) no
N10 C101 . 1.4202(16) no
C101 C106 . 1.3915(17) no
C101 C102 . 1.3920(17) no
C103 C104 . 1.3859(19) no
C103 C102 . 1.3879(18) no
C103 H103 . 0.95 no
C102 H102 . 0.95 no
C104 C105 . 1.3887(18) no
C104 H104 . 0.95 no
C105 C106 . 1.3884(18) no
C105 H105 . 0.95 no
C106 H106 . 0.95 no
C10a N11 . 1.3376(16) no
N11 C11a . 1.3415(16) no
C11a C11b . 1.4819(17) no

loop_
_geom_hbond_atom_site_label_D
_geom_hbond_atom_site_label_H
_geom_hbond_atom_site_label_A
_geom_hbond_site_symmetry_A
_geom_hbond_distance_DH
_geom_hbond_distance_HA
_geom_hbond_distance_DA
_geom_hbond_angle_DHA
_geom_hbond_publ_flag
C5 H5A N9 2_666 0.99 2.60 3.407(2) 139 n

loop_
_geom_torsion_atom_site_label_1
_geom_torsion_atom_site_label_2
_geom_torsion_atom_site_label_3
_geom_torsion_atom_site_label_4
_geom_torsion
_geom_torsion_publ_flag
C11b C1 C2 C3 1.23(18) no
C1 C2 C3 C4 0.58(19) no
C2 C3 C4 C4a -1.8(2) no
C3 C4 C4a C11b 1.08(19) no
C3 C4 C4a C5 179.30(12) no
C4 C4a C5 C6 147.22(12) no
C11b C4a C5 C6 -34.57(15) no
C4a C5 C6 C6a 48.85(14) no
C5 C6 C6a C7 149.47(12) no
C5 C6 C6a C11a -34.42(15) no
C11a C6a C7 C7a 0.15(17) no
C6 C6a C7 C7a 176.25(11) no
C6a C7 C7a C10a -1.05(16) no
C6a C7 C7a C8 179.93(13) no
C7 C7a C8 N9 178.21(13) no
C10a C7a C8 N9 -0.88(13) no
C7 C7a C8 C81 -3.7(2) no
C10a C7a C8 C81 177.22(11) no
C7a C8 N9 N10 0.17(13) no
C81 C8 N9 N10 -178.10(10) no
C8 N9 N10 C10a 0.64(12) no
C8 N9 N10 C101 175.27(10) no
C10a N10 C101 C106 -159.94(12) no
N9 N10 C101 C106 26.70(16) no
C10a N10 C101 C102 22.24(18) no
N9 N10 C101 C102 -151.12(11) no
C104 C103 C102 C101 -0.20(19) no
C106 C101 C102 C103 -1.92(18) no
N10 C101 C102 C103 175.87(11) no
C102 C103 C104 C105 1.8(2) no
C103 C104 C105 C106 -1.4(2) no
C104 C105 C106 C101 -0.73(19) no
C102 C101 C106 C105 2.40(18) no
N10 C101 C106 C105 -175.44(11) no
N9 N10 C10a N11 179.88(10) no
C101 N10 C10a N11 6.07(19) no
N9 N10 C10a C7a -1.19(13) no
C101 N10 C10a C7a -175.00(11) no
C7 C7a C10a N11 0.84(17) no
C8 C7a C10a N11 -179.85(11) no
C7 C7a C10a N10 -178.08(10) no
C8 C7a C10a N10 1.23(12) no
N10 C10a N11 C11a 179.10(10) no
C7a C10a N11 C11a 0.38(17) no
C10a N11 C11a C6a -1.40(16) no
C10a N11 C11a C11b -179.39(9) no
C7 C6a C11a N11 1.18(17) no
C6 C6a C11a N11 -175.07(11) no
C7 C6a C11a C11b 179.12(10) no
C6 C6a C11a C11b 2.87(16) no
C2 C1 C11b C4a -1.90(18) no
C2 C1 C11b C11a 177.28(11) no
C4 C4a C11b C1 0.74(17) no
C5 C4a C11b C1 -177.53(11) no
C4 C4a C11b C11a -178.43(10) no
C5 C4a C11b C11a 3.30(17) no
N11 C11a C11b C1 12.73(16) no
C6a C11a C11b C1 -165.36(11) no
N11 C11a C11b C4a -168.10(10) no
C6a C11a C11b C4a 13.81(16) no

loop_
_cod_related_entry_id
_cod_related_entry_database
_cod_related_entry_code
1 ChemSpider 21133757
